data_1545252
loop_
_publ_author_name
'Nagakura, Sigemaro'

_publ_section_title
;
 Study of Metallic Carbides by Electron Diffraction Part III. Iron
 Carbides
;
_journal_issue 2
_journal_name_full 'Journal of the Physical Society of Japan'
_journal_page_first 186
_journal_page_last 195
_journal_paper_doi 10.1143/JPSJ.14.186
_journal_volume 14
_journal_year 1959
_chemical_formula_sum 'C Fe2.4'
_chemical_name_mineral 'Epsilon Iron Carbide'
_chemical_name_systematic 'Epsilon Iron Carbide'
_space_group_crystal_system hexagonal
_space_group_IT_number 182
_symmetry_space_group_name_Hall 'P 6c 2c'
_symmetry_space_group_name_H-M 'P 63 2 2'
_cell_angle_alpha 90
_cell_angle_beta 90
_cell_angle_gamma 120
_cell_formula_units_Z 10
_cell_length_a 4.767000
_cell_length_b 4.767000
_cell_length_c 4.354000
_cell_volume 85.686
_cod_data_source_file EpsilonCarbideNagakura1959.cif
_cod_data_source_block EpsilonNagakura1959
_cod_depositor_comments
;
 Changing the _symmetry_equiv_pos_site_id data item values to start from 1
 instead of 0.

 Antanas Vaitkus,
 2018-07-07

 Changing the name of the structure to 'epsilon iron carbide' so that it
 is more specific and could be easily found by users.
;
_cod_original_cell_volume 85.686000
_cod_original_formula_sum 'Fe2.4 C'
_cod_database_code 1545252

loop_
_symmetry_equiv_pos_site_id
_symmetry_equiv_pos_as_xyz
1 'x ,  y ,  z'
2 '-y ,  x  - y ,  z'
3 '-x  + y , -x ,  z'
4 '-x , -y ,1/2 + z'
5 'y , -x  + y ,1/2 + z'
6 'x  - y ,  x ,1/2 + z'
7 'y ,  x , -z'
8 'x  - y , -y , -z'
9 '-x , -x  + y , -z'
10 '-y , -x ,1/2 - z'
11 '-x  + y ,  y ,1/2 - z'
12 'x ,  x  - y ,1/2 - z'

loop_
_atom_site_label
_atom_site_type_symbol
_atom_site_fract_x
_atom_site_fract_y
_atom_site_fract_z
_atom_site_B_iso_or_equiv
_atom_site_occupancy
Fe0 Fe 0.333 0.0000 0.00 0.5 1.00
C1 C 0.333 0.6666 0.25 0.5 1.00
C2 C 0.000 0.0000 0.25 0.5 0.25
